data_4303792
loop_
_publ_author_name
'Joshua L. Mertz'
'Nan Ding'
'Mercouri G. Kanatzidis'

_publ_section_title
;
Three-Dimensional Frameworks of Cubic (NH4)5Ga4SbS10,
(NH4)4Ga4SbS9(OH).H2O, and (NH4)3Ga4SbS9(OH2).2H2O
;
_journal_name_full 'Inorganic Chemistry'
_journal_page_first 10898
_journal_page_last 10900
_journal_paper_doi 10.1021/ic901927r
_journal_volume 48
_journal_year 2009
_chemical_formula_sum 'Ga4 H14 N3 O2 S9 Sb'
_chemical_formula_weight 777.31
_chemical_name_systematic
; 
 ? 
;
_space_group_IT_number 198
_symmetry_cell_setting cubic
_symmetry_space_group_name_Hall 'P 2ac 2ab 3'
_symmetry_space_group_name_H-M 'P 21 3'
_atom_sites_solution_hydrogens notdet
_atom_sites_solution_primary direct
_atom_sites_solution_secondary difmap
_audit_author_name 'Mercouri G. Kanatzidis'
_audit_contact_author_address
;
Department of Chemistry
Northwestern University
2145 North Sheridan Road
Evanston, IL 60208
USA

;
_audit_contact_author_email m-kanatzidis@northwestern.edu
_audit_contact_author_fax 847-491-5937
_audit_contact_author_phone 847-467-1541
_audit_creation_method SHELXL-97
_audit_update_record
;
2009-10-28 # Formatted by publCIF
;
_cell_angle_alpha 90.00
_cell_angle_beta 90.00
_cell_angle_gamma 90.00
_cell_formula_units_Z 4
_cell_length_a 12.9098(4)
_cell_length_b 12.9098(4)
_cell_length_c 12.9098(4)
_cell_measurement_reflns_used 5918
_cell_measurement_temperature 100
_cell_measurement_theta_max 13.51
_cell_measurement_theta_min 4.77
_cell_volume 2151.59(12)
_computing_structure_refinement 'SHELXL-97 (Sheldrick, 1997)'
_computing_structure_solution 'SHELXS-97 (Sheldrick, 1990)'
_diffrn_ambient_temperature 100
_diffrn_measured_fraction_theta_full 0.930
_diffrn_measured_fraction_theta_max 0.930
_diffrn_measurement_device_type 'Bruker APEX2 CCD detector'
_diffrn_measurement_method 'profile data from \q and \w scans'
_diffrn_radiation_monochromator diamond
_diffrn_radiation_source synchrotron
_diffrn_radiation_type synchrotron
_diffrn_radiation_wavelength 0.41328
_diffrn_reflns_av_R_equivalents 0.0596
_diffrn_reflns_av_sigmaI/netI 0.0214
_diffrn_reflns_limit_h_max 14
_diffrn_reflns_limit_h_min -8
_diffrn_reflns_limit_k_max 14
_diffrn_reflns_limit_k_min -14
_diffrn_reflns_limit_l_max 14
_diffrn_reflns_limit_l_min -14
_diffrn_reflns_number 16614
_diffrn_reflns_theta_full 13.51
_diffrn_reflns_theta_max 13.51
_diffrn_reflns_theta_min 5.28
_exptl_absorpt_coefficient_mu 3.685
_exptl_absorpt_correction_type empirical
_exptl_crystal_colour yellow
_exptl_crystal_density_diffrn 2.400
_exptl_crystal_density_method 'not measured'
_exptl_crystal_description polyhedral
_exptl_crystal_F_000 1480
_exptl_crystal_size_max .01
_exptl_crystal_size_mid .008
_exptl_crystal_size_min .005
_refine_diff_density_max 2.058
_refine_diff_density_min -1.932
_refine_diff_density_rms 0.508
_refine_ls_abs_structure_details 'Flack H D (1983), Acta Cryst. A39, 876-881'
_refine_ls_abs_structure_Flack 0.00(5)
_refine_ls_extinction_method none
_refine_ls_goodness_of_fit_ref 1.306
_refine_ls_hydrogen_treatment undef
_refine_ls_matrix_type full
_refine_ls_number_parameters 61
_refine_ls_number_reflns 1036
_refine_ls_number_restraints 0
_refine_ls_restrained_S_all 1.306
_refine_ls_R_factor_all 0.0463
_refine_ls_R_factor_gt 0.0457
_refine_ls_shift/su_max 0.030
_refine_ls_shift/su_mean 0.001
_refine_ls_structure_factor_coef Fsqd
_refine_ls_weighting_details 'calc w=1/[\s^2^(Fo^2^)+(0.1009P)^2^+9.2336P] where P=(Fo^2^+2Fc^2^)/3'
_refine_ls_weighting_scheme calc
_refine_ls_wR_factor_gt 0.1580
_refine_ls_wR_factor_ref 0.1586
_reflns_number_gt 1022
_reflns_number_total 1036
_reflns_threshold_expression >2sigma(I)
_cod_data_source_file ic901927r_si_005.cif
_cod_data_source_block jm0130062_0m
_cod_original_cell_volume 2151.58(12)
_cod_database_code 4303792

loop_
_symmetry_equiv_pos_as_xyz
'x, y, z'
'-x+1/2, -y, z+1/2'
'-x, y+1/2, -z+1/2'
'x+1/2, -y+1/2, -z'
'z, x, y'
'z+1/2, -x+1/2, -y'
'-z+1/2, -x, y+1/2'
'-z, x+1/2, -y+1/2'
'y, z, x'
'-y, z+1/2, -x+1/2'
'y+1/2, -z+1/2, -x'
'-y+1/2, -z, x+1/2'

loop_
_atom_site_label
_atom_site_type_symbol
_atom_site_fract_x
_atom_site_fract_y
_atom_site_fract_z
_atom_site_U_iso_or_equiv
_atom_site_adp_type
_atom_site_occupancy
_atom_site_symmetry_multiplicity
_atom_site_calc_flag
_atom_site_refinement_flags
_atom_site_disorder_assembly
_atom_site_disorder_group
Sb1 Sb 0.88588(4) 0.61412(4) 0.38588(4) 0.0219(2) Uani 1 3 d S . .
Ga1 Ga 0.96663(7) 0.83584(7) 0.52924(7) 0.0191(2) Uani 1 1 d . . .
Ga2 Ga 0.90345(9) 1.09655(9) 0.59655(9) 0.0304(4) Uani 1 3 d S . .
S1 S 0.93104(17) 0.66482(17) 0.56416(15) 0.0213(5) Uani 1 1 d . . .
S2 S 0.93446(17) 0.86269(16) 0.35759(16) 0.0223(5) Uani 1 1 d . . .
S3 S 0.85819(18) 0.92783(19) 0.63220(19) 0.0311(6) Uani 1 1 d . . .
O2 O 0.6956(5) 0.6956(5) 0.6956(5) 0.031(2) Uani 1 3 d S . .
O1 O 0.8095(4) 1.1905(4) 0.6905(4) 0.020(2) Uani 1 3 d S . .
N2 N 0.6845(10) 0.9193(12) 0.4358(11) 0.086(5) Uani 1 1 d . . .

loop_
_atom_site_aniso_label
_atom_site_aniso_U_11
_atom_site_aniso_U_22
_atom_site_aniso_U_33
_atom_site_aniso_U_23
_atom_site_aniso_U_13
_atom_site_aniso_U_12
Sb1 0.0219(2) 0.0219(2) 0.0219(2) -0.0008(2) 0.0008(2) -0.0008(2)
Ga1 0.0196(4) 0.0192(4) 0.0184(4) 0.0003(3) -0.0006(4) -0.0043(4)
Ga2 0.0304(4) 0.0304(4) 0.0304(4) 0.0007(4) -0.0007(4) -0.0007(4)
S1 0.0262(10) 0.0238(10) 0.0138(9) 0.0029(8) 0.0010(9) -0.0054(9)
S2 0.0255(10) 0.0224(10) 0.0191(10) 0.0027(8) -0.0013(8) -0.0031(8)
S3 0.0253(11) 0.0309(11) 0.0370(12) -0.0021(10) 0.0116(9) -0.0017(10)
O2 0.031(2) 0.031(2) 0.031(2) 0.004(3) 0.004(3) 0.004(3)
O1 0.020(2) 0.020(2) 0.020(2) -0.006(2) 0.006(2) 0.006(2)
N2 0.060(7) 0.111(10) 0.086(9) 0.017(9) 0.010(7) -0.037(7)

loop_
_atom_type_symbol
_atom_type_description
_atom_type_scat_dispersion_real
_atom_type_scat_dispersion_imag
_atom_type_scat_source
N N 0.0030 0.0019 'International Tables Vol C Tables 4.2.6.8 and 6.1.1.4'
H H 0.0000 0.0000 'International Tables Vol C Tables 4.2.6.8 and 6.1.1.4'
O O 0.0056 0.0036 'International Tables Vol C Tables 4.2.6.8 and 6.1.1.4'
S S 0.0826 0.0763 'International Tables Vol C Tables 4.2.6.8 and 6.1.1.4'
Ga Ga 0.3179 1.0589 'International Tables Vol C Tables 4.2.6.8 and 6.1.1.4'
Sb Sb -1.0547 1.0104 'International Tables Vol C Tables 4.2.6.8 and 6.1.1.4'

loop_
_geom_angle_atom_site_label_1
_geom_angle_atom_site_label_2
_geom_angle_atom_site_label_3
_geom_angle
_geom_angle_site_symmetry_1
_geom_angle_site_symmetry_3
_geom_angle_publ_flag
S1 Sb1 S1 95.17(7) 6_566 12_664 ?
S1 Sb1 S1 95.17(7) 6_566 . ?
S1 Sb1 S1 95.17(7) 12_664 . ?
S3 Ga1 S2 114.44(9) . 10_756 ?
S3 Ga1 S2 112.19(9) . . ?
S2 Ga1 S2 111.01(11) 10_756 . ?
S3 Ga1 S1 105.35(9) . . ?
S2 Ga1 S1 105.79(8) 10_756 . ?
S2 Ga1 S1 107.45(8) . . ?
O1 Ga2 S3 106.52(7) . . ?
O1 Ga2 S3 106.52(7) . 10_756 ?
S3 Ga2 S3 112.25(6) . 10_756 ?
O1 Ga2 S3 106.52(7) . 7_674 ?
S3 Ga2 S3 112.25(6) . 7_674 ?
S3 Ga2 S3 112.25(7) 10_756 7_674 ?
Ga1 S1 Sb1 96.85(8) . . ?
Ga1 S2 Ga1 103.30(9) 7_674 . ?
Ga1 S3 Ga2 102.82(10) . . ?

loop_
_geom_bond_atom_site_label_1
_geom_bond_atom_site_label_2
_geom_bond_distance
_geom_bond_site_symmetry_2
_geom_bond_publ_flag
Sb1 S1 2.463(2) 6_566 ?
Sb1 S1 2.463(2) 12_664 ?
Sb1 S1 2.463(2) . ?
Ga1 S3 2.266(2) . ?
Ga1 S2 2.270(2) 10_756 ?
Ga1 S2 2.281(2) . ?
Ga1 S1 2.300(2) . ?
Ga2 O1 2.100(9) . ?
Ga2 S3 2.302(2) . ?
Ga2 S3 2.302(2) 10_756 ?
Ga2 S3 2.302(2) 7_674 ?
S2 Ga1 2.270(2) 7_674 ?
